data_4313677
loop_
_publ_author_name
'Radhakrishnan Srinivasan'
'Markus Str\"obele'
'H.-J\"urgen Meyer'

_publ_contact_author
;
         Prof. Dr. Hans-Juergen Meyer
          Institut fuer Anorganische Chemie
          Universitaet Tuebingen
          Auf der Morgenstelle 18
          72076 Tuebingen
          Bundesrepublik Deutschland
;
_publ_contact_author_email juergen.meyer@uni-tuebingen.de
_publ_contact_author_fax '07071 29-5302'
_publ_contact_author_phone '07071 29-76226'
_publ_section_title
;
 Chains of [RE6] Octahedra Coupled by (NCN) Links in the Network Structure
 of RE2Cl(CN2)N. Synthesis and Structure of Two Novel Rare Earth Chloride
 Carbodiimide Nitrides with Structures Related to the RE2Cl3 Type
;
_journal_name_full 'Inorganic Chemistry'
_journal_page_first 3406
_journal_page_last 3411
_journal_paper_doi 10.1021/ic020685z
_journal_volume 42
_journal_year 2003
_chemical_formula_moiety Ce2(CN2)NCl
_chemical_formula_sum 'C Ce2 Cl N3'
_chemical_formula_weight 369.73
_chemical_name_common ceriumcyanamidenitridechloride
_chemical_name_systematic Diceriumcyanamidenitridechloride
_space_group_IT_number 65
_symmetry_cell_setting orthorhombic
_symmetry_space_group_name_Hall '-C 2 2'
_symmetry_space_group_name_H-M 'C m m m'
_atom_sites_solution_hydrogens geom
_atom_sites_solution_primary direct
_atom_sites_solution_secondary difmap
_audit_creation_method SHELXL-97
_cell_angle_alpha 90.00
_cell_angle_beta 90.00
_cell_angle_gamma 90.00
_cell_formula_units_Z 4
_cell_length_a 13.3396(11)
_cell_length_b 9.5267(8)
_cell_length_c 3.9402(5)
_cell_measurement_reflns_used 4265
_cell_measurement_temperature 293(2)
_cell_measurement_theta_max 29.57
_cell_measurement_theta_min 4.28
_cell_volume 500.73(9)
_computing_cell_refinement 'STOE IPDS Software'
_computing_data_collection 'STOE IPDS Software'
_computing_data_reduction 'STOE IPDS Software'
_computing_structure_refinement 'SHELXL-97 (Sheldrick, 1997)'
_computing_structure_solution 'SHELXS-97 (Sheldrick, 1990)'
_diffrn_ambient_temperature 293(2)
_diffrn_measured_fraction_theta_full 0.955
_diffrn_measured_fraction_theta_max 0.955
_diffrn_measurement_device_type 'STOE IPDS'
_diffrn_measurement_method 'phi scan'
_diffrn_radiation_monochromator graphite
_diffrn_radiation_source 'fine-focus sealed tube'
_diffrn_radiation_type MoK\a
_diffrn_radiation_wavelength 0.71073
_diffrn_reflns_av_R_equivalents 0.0374
_diffrn_reflns_av_sigmaI/netI 0.0187
_diffrn_reflns_limit_h_max 17
_diffrn_reflns_limit_h_min -17
_diffrn_reflns_limit_k_max 13
_diffrn_reflns_limit_k_min -13
_diffrn_reflns_limit_l_max 5
_diffrn_reflns_limit_l_min -5
_diffrn_reflns_number 3435
_diffrn_reflns_theta_full 29.57
_diffrn_reflns_theta_max 29.57
_diffrn_reflns_theta_min 4.28
_diffrn_standards_decay_% 0.1
_exptl_absorpt_coefficient_mu 18.332
_exptl_absorpt_correction_T_max 0.8084
_exptl_absorpt_correction_T_min 0.5434
_exptl_absorpt_correction_type numerical
_exptl_absorpt_process_details x-red/x-shape
_exptl_crystal_colour black
_exptl_crystal_density_diffrn 4.904
_exptl_crystal_density_method 'not measured'
_exptl_crystal_description needle
_exptl_crystal_F_000 640
_exptl_crystal_size_max 0.08
_exptl_crystal_size_mid 0.01
_exptl_crystal_size_min 0.01
_refine_diff_density_max 1.177
_refine_diff_density_min -1.077
_refine_diff_density_rms 0.268
_refine_ls_extinction_method none
_refine_ls_goodness_of_fit_ref 1.027
_refine_ls_hydrogen_treatment mixed
_refine_ls_matrix_type full
_refine_ls_number_parameters 27
_refine_ls_number_reflns 422
_refine_ls_number_restraints 0
_refine_ls_restrained_S_all 1.027
_refine_ls_R_factor_all 0.0276
_refine_ls_R_factor_gt 0.0200
_refine_ls_shift/su_max 0.000
_refine_ls_shift/su_mean 0.000
_refine_ls_structure_factor_coef Fsqd
_refine_ls_weighting_details 'calc w=1/[\s^2^(Fo^2^)+(0.0361P)^2^+0.0000P] where P=(Fo^2^+2Fc^2^)/3'
_refine_ls_weighting_scheme calc
_refine_ls_wR_factor_gt 0.0485
_refine_ls_wR_factor_ref 0.0505
_reflns_number_gt 364
_reflns_number_total 422
_reflns_threshold_expression >2sigma(I)
_cod_data_source_file ic020685z_2.cif
_cod_data_source_block Ce2(CN2)NCl
_cod_depositor_comments
;
The following automatic conversions were performed:
data name '_publ_contact_autor' replaced with '_publ_contact_author'
as specified in the replacement file
'/home/antanas/src/cod-tools/trunk/data/replacement-values/replacement_tags.lst'.

Automatic conversion script
Id: cif_correct_tags 4998 2017-03-02 13:24:31Z antanas 
;
_cod_database_code 4313677

loop_
_symmetry_equiv_pos_as_xyz
'x, y, z'
'-x, -y, z'
'x, -y, -z'
'-x, y, -z'
'x+1/2, y+1/2, z'
'-x+1/2, -y+1/2, z'
'x+1/2, -y+1/2, -z'
'-x+1/2, y+1/2, -z'
'-x, -y, -z'
'x, y, -z'
'-x, y, z'
'x, -y, z'
'-x+1/2, -y+1/2, -z'
'x+1/2, y+1/2, -z'
'-x+1/2, y+1/2, z'
'x+1/2, -y+1/2, z'

loop_
_atom_site_label
_atom_site_type_symbol
_atom_site_fract_x
_atom_site_fract_y
_atom_site_fract_z
_atom_site_U_iso_or_equiv
_atom_site_adp_type
_atom_site_occupancy
_atom_site_symmetry_multiplicity
_atom_site_calc_flag
_atom_site_refinement_flags
_atom_site_disorder_assembly
_atom_site_disorder_group
Ce1 Ce 0.36240(4) 0.0000 1.0000 0.01111(15) Uani 1 4 d S . .
Ce2 Ce 0.0000 0.21059(4) 0.5000 0.01195(15) Uani 1 4 d S . .
Cl4 Cl 0.1225(2) 0.0000 1.0000 0.0299(6) Uani 1 4 d S . .
N1 N 0.0000 0.3428(7) 0.0000 0.0127(13) Uani 1 4 d S . .
N2 N 0.3238(5) 0.1710(5) 0.5000 0.0154(10) Uani 1 2 d S . .
C1 C 0.2500 0.2500 0.5000 0.0138(16) Uani 1 4 d S . .

loop_
_atom_site_aniso_label
_atom_site_aniso_U_11
_atom_site_aniso_U_22
_atom_site_aniso_U_33
_atom_site_aniso_U_23
_atom_site_aniso_U_13
_atom_site_aniso_U_12
Ce1 0.0101(3) 0.0109(2) 0.0124(2) 0.000 0.000 0.000
Ce2 0.0125(3) 0.0102(2) 0.0131(2) 0.000 0.000 0.000
Cl4 0.0194(13) 0.0249(11) 0.0453(16) 0.000 0.000 0.000
N1 0.014(4) 0.011(3) 0.014(3) 0.000 0.000 0.000
N2 0.017(3) 0.014(2) 0.016(2) 0.000 0.000 0.002(2)
C1 0.014(5) 0.011(3) 0.017(4) 0.000 0.000 0.003(3)

loop_
_atom_type_symbol
_atom_type_description
_atom_type_scat_dispersion_real
_atom_type_scat_dispersion_imag
_atom_type_scat_source
Ce Ce -0.2486 2.6331 'International Tables Vol C Tables 4.2.6.8 and 6.1.1.4'
Cl Cl 0.1484 0.1585 'International Tables Vol C Tables 4.2.6.8 and 6.1.1.4'
N N 0.0061 0.0033 'International Tables Vol C Tables 4.2.6.8 and 6.1.1.4'
C C 0.0033 0.0016 'International Tables Vol C Tables 4.2.6.8 and 6.1.1.4'

loop_
_geom_angle_atom_site_label_1
_geom_angle_atom_site_label_2
_geom_angle_atom_site_label_3
_geom_angle
_geom_angle_site_symmetry_1
_geom_angle_site_symmetry_3
_geom_angle_publ_flag
N1 Ce1 N1 78.4(3) 13_556 5_546 ?
N1 Ce1 N2 123.24(13) 13_556 3_556 ?
N1 Ce1 N2 76.01(15) 5_546 3_556 ?
N1 Ce1 N2 76.01(15) 13_556 1_556 ?
N1 Ce1 N2 123.24(13) 5_546 1_556 ?
N2 Ce1 N2 157.2(3) 3_556 1_556 ?
N1 Ce1 N2 76.01(15) 13_556 . ?
N1 Ce1 N2 123.24(13) 5_546 . ?
N2 Ce1 N2 77.33(18) 3_556 . ?
N2 Ce1 N2 98.12(17) 1_556 . ?
N1 Ce1 N2 123.24(13) 13_556 3_557 ?
N1 Ce1 N2 76.01(15) 5_546 3_557 ?
N2 Ce1 N2 98.12(17) 3_556 3_557 ?
N2 Ce1 N2 77.33(18) 1_556 3_557 ?
N2 Ce1 N2 157.2(3) . 3_557 ?
N1 Ce1 Cl4 140.79(13) 13_556 . ?
N1 Ce1 Cl4 140.79(13) 5_546 . ?
N2 Ce1 Cl4 78.60(14) 3_556 . ?
N2 Ce1 Cl4 78.60(14) 1_556 . ?
N2 Ce1 Cl4 78.60(14) . . ?
N2 Ce1 Cl4 78.60(14) 3_557 . ?
N1 Ce1 Ce1 39.21(13) 13_556 9_657 ?
N1 Ce1 Ce1 39.21(13) 5_546 9_657 ?
N2 Ce1 Ce1 101.40(14) 3_556 9_657 ?
N2 Ce1 Ce1 101.40(14) 1_556 9_657 ?
N2 Ce1 Ce1 101.40(14) . 9_657 ?
N2 Ce1 Ce1 101.40(14) 3_557 9_657 ?
Cl4 Ce1 Ce1 180.0 . 9_657 ?
N1 Ce1 Ce2 34.79(6) 13_556 13_557 ?
N1 Ce1 Ce2 94.77(11) 5_546 13_557 ?
N2 Ce1 Ce2 158.01(12) 3_556 13_557 ?
N2 Ce1 Ce2 42.36(14) 1_556 13_557 ?
N2 Ce1 Ce2 91.91(11) . 13_557 ?
N2 Ce1 Ce2 98.91(9) 3_557 13_557 ?
Cl4 Ce1 Ce2 118.443(7) . 13_557 ?
Ce1 Ce1 Ce2 61.557(7) 9_657 13_557 ?
N1 Ce1 Ce2 94.77(11) 13_556 5_545 ?
N1 Ce1 Ce2 34.79(6) 5_546 5_545 ?
N2 Ce1 Ce2 42.36(14) 3_556 5_545 ?
N2 Ce1 Ce2 158.01(12) 1_556 5_545 ?
N2 Ce1 Ce2 98.91(9) . 5_545 ?
N2 Ce1 Ce2 91.91(11) 3_557 5_545 ?
Cl4 Ce1 Ce2 118.443(7) . 5_545 ?
Ce1 Ce1 Ce2 61.557(7) 9_657 5_545 ?
Ce2 Ce1 Ce2 123.114(14) 13_557 5_545 ?
N1 Ce1 Ce2 94.77(11) 13_556 5_546 ?
N1 Ce1 Ce2 34.79(6) 5_546 5_546 ?
N2 Ce1 Ce2 91.91(11) 3_556 5_546 ?
N2 Ce1 Ce2 98.91(9) 1_556 5_546 ?
N2 Ce1 Ce2 158.01(12) . 5_546 ?
N2 Ce1 Ce2 42.36(14) 3_557 5_546 ?
Cl4 Ce1 Ce2 118.443(7) . 5_546 ?
Ce1 Ce1 Ce2 61.557(7) 9_657 5_546 ?
Ce2 Ce1 Ce2 91.355(13) 13_557 5_546 ?
Ce2 Ce1 Ce2 61.488(10) 5_545 5_546 ?
N1 Ce1 Ce2 34.79(6) 13_556 13_556 ?
N1 Ce1 Ce2 94.77(11) 5_546 13_556 ?
N2 Ce1 Ce2 98.91(9) 3_556 13_556 ?
N2 Ce1 Ce2 91.91(11) 1_556 13_556 ?
N2 Ce1 Ce2 42.36(14) . 13_556 ?
N2 Ce1 Ce2 158.01(12) 3_557 13_556 ?
Cl4 Ce1 Ce2 118.443(7) . 13_556 ?
Ce1 Ce1 Ce2 61.557(7) 9_657 13_556 ?
Ce2 Ce1 Ce2 61.488(10) 13_557 13_556 ?
Ce2 Ce1 Ce2 91.355(13) 5_545 13_556 ?
Ce2 Ce1 Ce2 123.114(14) 5_546 13_556 ?
N1 Ce2 N1 114.8(3) 1_556 . ?
N1 Ce2 N2 76.53(8) 1_556 13_556 ?
N1 Ce2 N2 76.53(8) . 13_556 ?
N1 Ce2 N2 76.53(8) 1_556 7_456 ?
N1 Ce2 N2 76.53(8) . 7_456 ?
N2 Ce2 N2 128.8(2) 13_556 7_456 ?
N1 Ce2 Cl4 147.43(7) 1_556 9_556 ?
N1 Ce2 Cl4 79.74(12) . 9_556 ?
N2 Ce2 Cl4 136.03(7) 13_556 9_556 ?
N2 Ce2 Cl4 79.27(10) 7_456 9_556 ?
N1 Ce2 Cl4 147.43(7) 1_556 1_554 ?
N1 Ce2 Cl4 79.74(12) . 1_554 ?
N2 Ce2 Cl4 79.27(10) 13_556 1_554 ?
N2 Ce2 Cl4 136.03(7) 7_456 1_554 ?
Cl4 Ce2 Cl4 60.31(9) 9_556 1_554 ?
N1 Ce2 Cl4 79.74(12) 1_556 . ?
N1 Ce2 Cl4 147.43(7) . . ?
N2 Ce2 Cl4 79.27(10) 13_556 . ?
N2 Ce2 Cl4 136.03(7) 7_456 . ?
Cl4 Ce2 Cl4 103.81(4) 9_556 . ?
Cl4 Ce2 Cl4 74.58(4) 1_554 . ?
N1 Ce2 Cl4 79.74(12) 1_556 9_557 ?
N1 Ce2 Cl4 147.43(7) . 9_557 ?
N2 Ce2 Cl4 136.03(7) 13_556 9_557 ?
N2 Ce2 Cl4 79.27(10) 7_456 9_557 ?
Cl4 Ce2 Cl4 74.58(4) 9_556 9_557 ?
Cl4 Ce2 Cl4 103.81(4) 1_554 9_557 ?
Cl4 Ce2 Cl4 60.31(9) . 9_557 ?
N1 Ce2 Ce1 35.31(8) 1_556 13_557 ?
N1 Ce2 Ce1 92.60(12) . 13_557 ?
N2 Ce2 Ce1 42.37(8) 13_556 13_557 ?
N2 Ce2 Ce1 96.90(10) 7_456 13_557 ?
Cl4 Ce2 Ce1 172.028(12) 9_556 13_557 ?
Cl4 Ce2 Ce1 120.79(5) 1_554 13_557 ?
Cl4 Ce2 Ce1 83.82(2) . 13_557 ?
Cl4 Ce2 Ce1 111.773(19) 9_557 13_557 ?
N1 Ce2 Ce1 35.31(8) 1_556 5_455 ?
N1 Ce2 Ce1 92.60(12) . 5_455 ?
N2 Ce2 Ce1 96.90(10) 13_556 5_455 ?
N2 Ce2 Ce1 42.37(8) 7_456 5_455 ?
Cl4 Ce2 Ce1 120.79(5) 9_556 5_455 ?
Cl4 Ce2 Ce1 172.028(12) 1_554 5_455 ?
Cl4 Ce2 Ce1 111.773(19) . 5_455 ?
Cl4 Ce2 Ce1 83.82(2) 9_557 5_455 ?
Ce1 Ce2 Ce1 56.886(14) 13_557 5_455 ?
N1 Ce2 Ce1 92.60(12) 1_556 5_454 ?
N1 Ce2 Ce1 35.31(8) . 5_454 ?
N2 Ce2 Ce1 96.90(10) 13_556 5_454 ?
N2 Ce2 Ce1 42.37(8) 7_456 5_454 ?
Cl4 Ce2 Ce1 83.82(2) 9_556 5_454 ?
Cl4 Ce2 Ce1 111.773(19) 1_554 5_454 ?
Cl4 Ce2 Ce1 172.028(12) . 5_454 ?
Cl4 Ce2 Ce1 120.79(5) 9_557 5_454 ?
Ce1 Ce2 Ce1 88.645(13) 13_557 5_454 ?
Ce1 Ce2 Ce1 61.488(10) 5_455 5_454 ?
N1 Ce2 Ce1 92.60(12) 1_556 13_556 ?
N1 Ce2 Ce1 35.31(8) . 13_556 ?
N2 Ce2 Ce1 42.37(8) 13_556 13_556 ?
N2 Ce2 Ce1 96.90(10) 7_456 13_556 ?
Cl4 Ce2 Ce1 111.773(19) 9_556 13_556 ?
Cl4 Ce2 Ce1 83.82(2) 1_554 13_556 ?
Cl4 Ce2 Ce1 120.79(5) . 13_556 ?
Cl4 Ce2 Ce1 172.028(12) 9_557 13_556 ?
Ce1 Ce2 Ce1 61.488(10) 13_557 13_556 ?
Ce1 Ce2 Ce1 88.645(13) 5_455 13_556 ?
Ce1 Ce2 Ce1 56.886(14) 5_454 13_556 ?
Ce1 Cl4 Ce2 120.15(5) . 9_556 ?
Ce1 Cl4 Ce2 120.15(5) . 1_556 ?
Ce2 Cl4 Ce2 119.69(9) 9_556 1_556 ?
Ce1 Cl4 Ce2 120.15(5) . . ?
Ce2 Cl4 Ce2 76.19(4) 9_556 . ?
Ce2 Cl4 Ce2 74.58(4) 1_556 . ?
Ce1 Cl4 Ce2 120.15(5) . 9_557 ?
Ce2 Cl4 Ce2 74.58(4) 9_556 9_557 ?
Ce2 Cl4 Ce2 76.19(4) 1_556 9_557 ?
Ce2 Cl4 Ce2 119.69(9) . 9_557 ?
Ce2 N1 Ce2 114.8(3) 1_554 . ?
Ce2 N1 Ce1 109.91(2) 1_554 13_556 ?
Ce2 N1 Ce1 109.91(2) . 13_556 ?
Ce2 N1 Ce1 109.91(2) 1_554 5_454 ?
Ce2 N1 Ce1 109.91(2) . 5_454 ?
Ce1 N1 Ce1 101.6(3) 13_556 5_454 ?
C1 N2 Ce2 117.0(3) . 13_556 ?
C1 N2 Ce1 122.4(2) . 1_554 ?
Ce2 N2 Ce1 95.28(17) 13_556 1_554 ?
C1 N2 Ce1 122.4(2) . . ?
Ce2 N2 Ce1 95.28(17) 13_556 . ?
Ce1 N2 Ce1 98.12(17) 1_554 . ?
N2 C1 N2 180.0(4) . 13_556 ?

loop_
_geom_bond_atom_site_label_1
_geom_bond_atom_site_label_2
_geom_bond_distance
_geom_bond_site_symmetry_2
_geom_bond_publ_flag
Ce1 N1 2.369(4) 13_556 ?
Ce1 N1 2.369(4) 5_546 ?
Ce1 N2 2.608(3) 3_556 ?
Ce1 N2 2.608(3) 1_556 ?
Ce1 N2 2.608(3) . ?
Ce1 N2 2.608(3) 3_557 ?
Ce1 Cl4 3.201(3) . ?
Ce1 Ce1 3.6711(10) 9_657 ?
Ce1 Ce2 3.8538(4) 13_557 ?
Ce1 Ce2 3.8538(4) 5_545 ?
Ce1 Ce2 3.8538(4) 5_546 ?
Ce1 Ce2 3.8538(4) 13_556 ?
Ce2 N1 2.338(4) 1_556 ?
Ce2 N1 2.338(4) . ?
Ce2 N2 2.608(6) 13_556 ?
Ce2 N2 2.608(6) 7_456 ?
Ce2 Cl4 3.2519(16) 9_556 ?
Ce2 Cl4 3.2519(16) 1_554 ?
Ce2 Cl4 3.2519(16) . ?
Ce2 Cl4 3.2519(16) 9_557 ?
Ce2 Ce1 3.8538(4) 13_557 ?
Ce2 Ce1 3.8538(4) 5_455 ?
Ce2 Ce1 3.8538(4) 5_454 ?
Ce2 Ce1 3.8538(4) 13_556 ?
Cl4 Ce2 3.2519(16) 9_556 ?
Cl4 Ce2 3.2519(16) 1_556 ?
Cl4 Ce2 3.2519(16) 9_557 ?
N1 Ce2 2.338(4) 1_554 ?
N1 Ce1 2.369(4) 13_556 ?
N1 Ce1 2.369(4) 5_454 ?
N2 C1 1.238(6) . ?
N2 Ce2 2.608(6) 13_556 ?
N2 Ce1 2.608(3) 1_554 ?
C1 N2 1.238(6) 13_556 ?

loop_
_geom_torsion_atom_site_label_1
_geom_torsion_atom_site_label_2
_geom_torsion_atom_site_label_3
_geom_torsion_atom_site_label_4
_geom_torsion
_geom_torsion_site_symmetry_1
_geom_torsion_site_symmetry_2
_geom_torsion_site_symmetry_3
_geom_torsion_site_symmetry_4
_geom_torsion_publ_flag
N1 Ce1 Cl4 Ce2 135.521(7) 13_556 . . 9_556 ?
N1 Ce1 Cl4 Ce2 -44.479(7) 5_546 . . 9_556 ?
N2 Ce1 Cl4 Ce2 5.93(9) 3_556 . . 9_556 ?
N2 Ce1 Cl4 Ce2 -174.07(9) 1_556 . . 9_556 ?
N2 Ce1 Cl4 Ce2 85.11(9) . . . 9_556 ?
N2 Ce1 Cl4 Ce2 -94.89(9) 3_557 . . 9_556 ?
Ce1 Ce1 Cl4 Ce2 0(100) 9_657 . . 9_556 ?
Ce2 Ce1 Cl4 Ce2 171.069(10) 13_557 . . 9_556 ?
Ce2 Ce1 Cl4 Ce2 -8.931(10) 5_545 . . 9_556 ?
Ce2 Ce1 Cl4 Ce2 -80.027(9) 5_546 . . 9_556 ?
Ce2 Ce1 Cl4 Ce2 99.973(9) 13_556 . . 9_556 ?
N1 Ce1 Cl4 Ce2 -44.479(7) 13_556 . . 1_556 ?
N1 Ce1 Cl4 Ce2 135.521(7) 5_546 . . 1_556 ?
N2 Ce1 Cl4 Ce2 -174.07(9) 3_556 . . 1_556 ?
N2 Ce1 Cl4 Ce2 5.93(9) 1_556 . . 1_556 ?
N2 Ce1 Cl4 Ce2 -94.89(9) . . . 1_556 ?
N2 Ce1 Cl4 Ce2 85.11(9) 3_557 . . 1_556 ?
Ce1 Ce1 Cl4 Ce2 0(46) 9_657 . . 1_556 ?
Ce2 Ce1 Cl4 Ce2 -8.931(10) 13_557 . . 1_556 ?
Ce2 Ce1 Cl4 Ce2 171.069(10) 5_545 . . 1_556 ?
Ce2 Ce1 Cl4 Ce2 99.973(9) 5_546 . . 1_556 ?
Ce2 Ce1 Cl4 Ce2 -80.027(9) 13_556 . . 1_556 ?
N1 Ce1 Cl4 Ce2 44.479(7) 13_556 . . . ?
N1 Ce1 Cl4 Ce2 -135.521(7) 5_546 . . . ?
N2 Ce1 Cl4 Ce2 -85.11(9) 3_556 . . . ?
N2 Ce1 Cl4 Ce2 94.89(9) 1_556 . . . ?
N2 Ce1 Cl4 Ce2 -5.93(9) . . . . ?
N2 Ce1 Cl4 Ce2 174.07(9) 3_557 . . . ?
Ce1 Ce1 Cl4 Ce2 0(46) 9_657 . . . ?
Ce2 Ce1 Cl4 Ce2 80.027(9) 13_557 . . . ?
Ce2 Ce1 Cl4 Ce2 -99.973(9) 5_545 . . . ?
Ce2 Ce1 Cl4 Ce2 -171.069(10) 5_546 . . . ?
Ce2 Ce1 Cl4 Ce2 8.931(10) 13_556 . . . ?
N1 Ce1 Cl4 Ce2 -135.521(7) 13_556 . . 9_557 ?
N1 Ce1 Cl4 Ce2 44.479(7) 5_546 . . 9_557 ?
N2 Ce1 Cl4 Ce2 94.89(9) 3_556 . . 9_557 ?
N2 Ce1 Cl4 Ce2 -85.11(9) 1_556 . . 9_557 ?
N2 Ce1 Cl4 Ce2 174.07(9) . . . 9_557 ?
N2 Ce1 Cl4 Ce2 -5.93(9) 3_557 . . 9_557 ?
Ce1 Ce1 Cl4 Ce2 0(100) 9_657 . . 9_557 ?
Ce2 Ce1 Cl4 Ce2 -99.973(9) 13_557 . . 9_557 ?
Ce2 Ce1 Cl4 Ce2 80.027(9) 5_545 . . 9_557 ?
Ce2 Ce1 Cl4 Ce2 8.931(10) 5_546 . . 9_557 ?
Ce2 Ce1 Cl4 Ce2 -171.069(10) 13_556 . . 9_557 ?
N1 Ce2 Cl4 Ce1 -96.03(7) 1_556 . . . ?
N1 Ce2 Cl4 Ce1 24.6(2) . . . . ?
N2 Ce2 Cl4 Ce1 -17.96(7) 13_556 . . . ?
N2 Ce2 Cl4 Ce1 -154.12(15) 7_456 . . . ?
Cl4 Ce2 Cl4 Ce1 117.09(3) 9_556 . . . ?
Cl4 Ce2 Cl4 Ce1 63.74(3) 1_554 . . . ?
Cl4 Ce2 Cl4 Ce1 180.0 9_557 . . . ?
Ce1 Ce2 Cl4 Ce1 -60.582(9) 13_557 . . . ?
Ce1 Ce2 Cl4 Ce1 -111.168(18) 5_455 . . . ?
Ce1 Ce2 Cl4 Ce1 -79.8(3) 5_454 . . . ?
Ce1 Ce2 Cl4 Ce1 -9.143(12) 13_556 . . . ?
N1 Ce2 Cl4 Ce2 146.87(8) 1_556 . . 9_556 ?
N1 Ce2 Cl4 Ce2 -92.5(2) . . . 9_556 ?
N2 Ce2 Cl4 Ce2 -135.05(8) 13_556 . . 9_556 ?
N2 Ce2 Cl4 Ce2 88.79(15) 7_456 . . 9_556 ?
Cl4 Ce2 Cl4 Ce2 0.0 9_556 . . 9_556 ?
Cl4 Ce2 Cl4 Ce2 -53.35(6) 1_554 . . 9_556 ?
Cl4 Ce2 Cl4 Ce2 62.91(3) 9_557 . . 9_556 ?
Ce1 Ce2 Cl4 Ce2 -177.67(4) 13_557 . . 9_556 ?
Ce1 Ce2 Cl4 Ce2 131.741(18) 5_455 . . 9_556 ?
Ce1 Ce2 Cl4 Ce2 163.1(3) 5_454 . . 9_556 ?
Ce1 Ce2 Cl4 Ce2 -126.23(3) 13_556 . . 9_556 ?
N1 Ce2 Cl4 Ce2 20.22(8) 1_556 . . 1_556 ?
N1 Ce2 Cl4 Ce2 140.8(2) . . . 1_556 ?
N2 Ce2 Cl4 Ce2 98.29(8) 13_556 . . 1_556 ?
N2 Ce2 Cl4 Ce2 -37.87(16) 7_456 . . 1_556 ?
Cl4 Ce2 Cl4 Ce2 -126.65(6) 9_556 . . 1_556 ?
Cl4 Ce2 Cl4 Ce2 180.0 1_554 . . 1_556 ?
Cl4 Ce2 Cl4 Ce2 -63.74(3) 9_557 . . 1_556 ?
Ce1 Ce2 Cl4 Ce2 55.67(3) 13_557 . . 1_556 ?
Ce1 Ce2 Cl4 Ce2 5.09(5) 5_455 . . 1_556 ?
Ce1 Ce2 Cl4 Ce2 36.4(4) 5_454 . . 1_556 ?
Ce1 Ce2 Cl4 Ce2 107.11(4) 13_556 . . 1_556 ?
N1 Ce2 Cl4 Ce2 83.97(7) 1_556 . . 9_557 ?
N1 Ce2 Cl4 Ce2 -155.4(2) . . . 9_557 ?
N2 Ce2 Cl4 Ce2 162.04(7) 13_556 . . 9_557 ?
N2 Ce2 Cl4 Ce2 25.88(15) 7_456 . . 9_557 ?
Cl4 Ce2 Cl4 Ce2 -62.91(3) 9_556 . . 9_557 ?
Cl4 Ce2 Cl4 Ce2 -116.26(3) 1_554 . . 9_557 ?
Cl4 Ce2 Cl4 Ce2 0.0 9_557 . . 9_557 ?
Ce1 Ce2 Cl4 Ce2 119.418(9) 13_557 . . 9_557 ?
Ce1 Ce2 Cl4 Ce2 68.832(18) 5_455 . . 9_557 ?
Ce1 Ce2 Cl4 Ce2 100.2(3) 5_454 . . 9_557 ?
Ce1 Ce2 Cl4 Ce2 170.857(12) 13_556 . . 9_557 ?
N1 Ce2 N1 Ce2 180.0 1_556 . . 1_554 ?
N2 Ce2 N1 Ce2 112.00(11) 13_556 . . 1_554 ?
N2 Ce2 N1 Ce2 -112.00(11) 7_456 . . 1_554 ?
Cl4 Ce2 N1 Ce2 -30.70(5) 9_556 . . 1_554 ?
Cl4 Ce2 N1 Ce2 30.70(5) 1_554 . . 1_554 ?
Cl4 Ce2 N1 Ce2 68.9(2) . . . 1_554 ?
Cl4 Ce2 N1 Ce2 -68.9(2) 9_557 . . 1_554 ?
Ce1 Ce2 N1 Ce2 151.525(8) 13_557 . . 1_554 ?
Ce1 Ce2 N1 Ce2 -151.525(8) 5_455 . . 1_554 ?
Ce1 Ce2 N1 Ce2 -124.50(16) 5_454 . . 1_554 ?
Ce1 Ce2 N1 Ce2 124.50(16) 13_556 . . 1_554 ?
N1 Ce2 N1 Ce1 55.50(16) 1_556 . . 13_556 ?
N2 Ce2 N1 Ce1 -12.50(17) 13_556 . . 13_556 ?
N2 Ce2 N1 Ce1 123.5(2) 7_456 . . 13_556 ?
Cl4 Ce2 N1 Ce1 -155.20(18) 9_556 . . 13_556 ?
Cl4 Ce2 N1 Ce1 -93.81(16) 1_554 . . 13_556 ?
Cl4 Ce2 N1 Ce1 -55.6(4) . . . 13_556 ?
Cl4 Ce2 N1 Ce1 166.56(6) 9_557 . . 13_556 ?
Ce1 Ce2 N1 Ce1 27.02(16) 13_557 . . 13_556 ?
Ce1 Ce2 N1 Ce1 83.97(16) 5_455 . . 13_556 ?
Ce1 Ce2 N1 Ce1 111.0(3) 5_454 . . 13_556 ?
N1 Ce2 N1 Ce1 -55.50(16) 1_556 . . 5_454 ?
N2 Ce2 N1 Ce1 -123.5(2) 13_556 . . 5_454 ?
N2 Ce2 N1 Ce1 12.50(17) 7_456 . . 5_454 ?
Cl4 Ce2 N1 Ce1 93.81(15) 9_556 . . 5_454 ?
Cl4 Ce2 N1 Ce1 155.20(18) 1_554 . . 5_454 ?
Cl4 Ce2 N1 Ce1 -166.56(6) . . . 5_454 ?
Cl4 Ce2 N1 Ce1 55.6(4) 9_557 . . 5_454 ?
Ce1 Ce2 N1 Ce1 -83.97(16) 13_557 . . 5_454 ?
Ce1 Ce2 N1 Ce1 -27.02(16) 5_455 . . 5_454 ?
Ce1 Ce2 N1 Ce1 -111.0(3) 13_556 . . 5_454 ?
N1 Ce1 N2 C1 -116.2(4) 13_556 . . . ?
N1 Ce1 N2 C1 178.1(3) 5_546 . . . ?
N2 Ce1 N2 C1 114.4(3) 3_556 . . . ?
N2 Ce1 N2 C1 -42.9(5) 1_556 . . . ?
N2 Ce1 N2 C1 33.7(3) 3_557 . . . ?
Cl4 Ce1 N2 C1 33.7(3) . . . . ?
Ce1 Ce1 N2 C1 -146.3(3) 9_657 . . . ?
Ce2 Ce1 N2 C1 -85.0(4) 13_557 . . . ?
Ce2 Ce1 N2 C1 151.1(3) 5_545 . . . ?
Ce2 Ce1 N2 C1 176.66(7) 5_546 . . . ?
Ce2 Ce1 N2 C1 -126.8(4) 13_556 . . . ?
N1 Ce1 N2 Ce2 10.58(13) 13_556 . . 13_556 ?
N1 Ce1 N2 Ce2 -55.17(19) 5_546 . . 13_556 ?
N2 Ce1 N2 Ce2 -118.84(11) 3_556 . . 13_556 ?
N2 Ce1 N2 Ce2 83.9(2) 1_556 . . 13_556 ?
N2 Ce1 N2 Ce2 160.45(11) 3_557 . . 13_556 ?
Cl4 Ce1 N2 Ce2 160.45(11) . . . 13_556 ?
Ce1 Ce1 N2 Ce2 -19.55(11) 9_657 . . 13_556 ?
Ce2 Ce1 N2 Ce2 41.80(10) 13_557 . . 13_556 ?
Ce2 Ce1 N2 Ce2 -82.15(10) 5_545 . . 13_556 ?
Ce2 Ce1 N2 Ce2 -56.6(3) 5_546 . . 13_556 ?
N1 Ce1 N2 Ce1 106.7(2) 13_556 . . 1_554 ?
N1 Ce1 N2 Ce1 40.9(3) 5_546 . . 1_554 ?
N2 Ce1 N2 Ce1 -22.7(3) 3_556 . . 1_554 ?
N2 Ce1 N2 Ce1 180.0 1_556 . . 1_554 ?
N2 Ce1 N2 Ce1 -103.44(17) 3_557 . . 1_554 ?
Cl4 Ce1 N2 Ce1 -103.44(17) . . . 1_554 ?
Ce1 Ce1 N2 Ce1 76.56(17) 9_657 . . 1_554 ?
Ce2 Ce1 N2 Ce1 137.91(16) 13_557 . . 1_554 ?
Ce2 Ce1 N2 Ce1 13.96(18) 5_545 . . 1_554 ?
Ce2 Ce1 N2 Ce1 39.5(4) 5_546 . . 1_554 ?
Ce2 Ce1 N2 Ce1 96.1(2) 13_556 . . 1_554 ?
Ce2 N2 C1 N2 180.0 13_556 . . 13_556 ?
Ce1 N2 C1 N2 63.5(3) 1_554 . . 13_556 ?
Ce1 N2 C1 N2 -63.5(3) . . . 13_556 ?
